data_4070243
loop_
_publ_author_name
'Gauthier, S\'ebastien'
'Weisbach, Nancy'
'Bhuvanesh, Nattamai'
'Gladysz, John A.'

_publ_section_title
;
 &#x201C;Click&#x201D; Chemistry in Metal Coordination Spheres:
 Copper(I)-Catalyzed 3+2 Cycloadditions of Benzyl Azide and Platinum
 Polyynyl Complexestrans-(C6F5)(p-tol3P)2Pt(C\\tb C)nH (n= 2&#x2212;6)
;
_journal_issue 19
_journal_name_full Organometallics
_journal_page_first 5597
_journal_paper_doi 10.1021/om900680q
_journal_volume 28
_journal_year 2009
_chemical_formula_sum 'C63 H50 F5 N3 P2 Pt'
_chemical_formula_weight 1201.09
_chemical_name_systematic
; 
 ? 
;
_space_group_IT_number 14
_symmetry_cell_setting monoclinic
_symmetry_space_group_name_Hall '-P 2ybc'
_symmetry_space_group_name_H-M 'P 1 21/c 1'
_atom_sites_solution_hydrogens geom
_atom_sites_solution_primary direct
_atom_sites_solution_secondary difmap
_audit_creation_method SHELXL-97
_cell_angle_alpha 90.00
_cell_angle_beta 104.053(13)
_cell_angle_gamma 90.00
_cell_formula_units_Z 4
_cell_length_a 24.223(8)
_cell_length_b 19.561(6)
_cell_length_c 12.204(3)
_cell_measurement_reflns_used 719
_cell_measurement_temperature 110(2)
_cell_measurement_theta_max 36.60
_cell_measurement_theta_min 2.94
_cell_volume 5610(3)
_computing_cell_refinement
; 
  CELL-NOW (Sheldrick, 2003) and SAINT (BRUKER-NONIUS, 2003) 
;
_computing_data_collection 'FRAMBO (BRUKER-NONIUS, 2003)'
_computing_data_reduction 'Bruker SAINT'
_computing_molecular_graphics 'X-SEED (Barbour, 2001)'
_computing_publication_material 'Bruker SHELXTL'
_computing_structure_refinement 'SHELXL-97 (Sheldrick, 2008)'
_computing_structure_solution 'SHELXS-97 (Sheldrick, 2008)'
_diffrn_ambient_temperature 110(2)
_diffrn_measured_fraction_theta_full 0.977
_diffrn_measured_fraction_theta_max 0.977
_diffrn_measurement_device_type 'BRUKER GADDS D8 Discover'
_diffrn_measurement_method 'phi and omega scans'
_diffrn_radiation_monochromator graphite
_diffrn_radiation_source 'fine-focus sealed tube'
_diffrn_radiation_type CuK\a
_diffrn_radiation_wavelength 1.54178
_diffrn_reflns_av_R_equivalents 0.1446
_diffrn_reflns_av_sigmaI/netI 0.1492
_diffrn_reflns_limit_h_max 27
_diffrn_reflns_limit_h_min -27
_diffrn_reflns_limit_k_max 22
_diffrn_reflns_limit_k_min -21
_diffrn_reflns_limit_l_max 13
_diffrn_reflns_limit_l_min -12
_diffrn_reflns_number 30782
_diffrn_reflns_theta_full 61.07
_diffrn_reflns_theta_max 61.07
_diffrn_reflns_theta_min 1.88
_exptl_absorpt_coefficient_mu 5.695
_exptl_absorpt_correction_T_max 0.9452
_exptl_absorpt_correction_T_min 0.7638
_exptl_absorpt_correction_type multi-scan
_exptl_absorpt_process_details 'SADABS; (Sheldrick, 2006)'
_exptl_crystal_colour colorless
_exptl_crystal_density_diffrn 1.422
_exptl_crystal_density_method 'not measured'
_exptl_crystal_description block
_exptl_crystal_F_000 2408
_exptl_crystal_size_max 0.05
_exptl_crystal_size_mid 0.03
_exptl_crystal_size_min 0.01
_refine_diff_density_max 2.067
_refine_diff_density_min -0.963
_refine_diff_density_rms 0.133
_refine_ls_extinction_method none
_refine_ls_goodness_of_fit_ref 1.009
_refine_ls_hydrogen_treatment constr
_refine_ls_matrix_type full
_refine_ls_number_parameters 667
_refine_ls_number_reflns 8402
_refine_ls_number_restraints 0
_refine_ls_restrained_S_all 1.009
_refine_ls_R_factor_all 0.1083
_refine_ls_R_factor_gt 0.0558
_refine_ls_shift/su_max 0.001
_refine_ls_shift/su_mean 0.000
_refine_ls_structure_factor_coef Fsqd
_refine_ls_weighting_details
; calc 
 [0.00000+1.00000exp(2.00(sin\q/\l)^2^)]/ 
   [\s^2^(Fo^2^)+0.0000+0.0000*P+(0.0571P)^2^+0.0000sin\q/\l] 
 where P = 0.33333Fo^2^ + 0.66667Fc^2^ 
;
_refine_ls_weighting_scheme calc
_refine_ls_wR_factor_gt 0.1193
_refine_ls_wR_factor_ref 0.1358
_reflns_number_gt 4686
_reflns_number_total 8402
_reflns_threshold_expression >2sigma(I)
_cod_data_source_file om900680q_si_004.cif
_cod_data_source_block jgb
_cod_depositor_comments
;
The following automatic conversions were performed:

'_symmetry_cell_setting' value 'Monoclinic' changed to 'monoclinic'
according to /home/saulius/struct/CIF-dictionaries/cif_core.dic
dictionary named 'cif_core.dic' version 2.4.2 from 2011-04-26.

Automatic conversion script
Id: cif_fix_values 1715 2011-07-08 13:25:40Z adriana 
;
_cod_original_cell_volume 5609(3)
_cod_original_sg_symbol_H-M P2(1)/c
_cod_database_code 4070243

loop_
_symmetry_equiv_pos_as_xyz
'x, y, z'
'-x, y+1/2, -z+1/2'
'-x, -y, -z'
'x, -y-1/2, z-1/2'

loop_
_atom_site_label
_atom_site_type_symbol
_atom_site_fract_x
_atom_site_fract_y
_atom_site_fract_z
_atom_site_U_iso_or_equiv
_atom_site_adp_type
_atom_site_occupancy
_atom_site_symmetry_multiplicity
_atom_site_calc_flag
_atom_site_refinement_flags
Pt1 Pt 0.708214(17) 0.53267(2) 0.53534(4) 0.03057(13) Uani 1 1 d .
P1 P 0.63881(10) 0.61101(13) 0.5522(2) 0.0311(6) Uani 1 1 d .
P2 P 0.78560(9) 0.46634(14) 0.5232(2) 0.0293(5) Uani 1 1 d .
C1 C 0.7613(4) 0.5827(5) 0.6655(8) 0.033(2) Uani 1 1 d .
C2 C 0.7894(4) 0.6102(5) 0.7433(9) 0.034(2) Uani 1 1 d .
C3 C 0.8229(4) 0.6439(5) 0.8358(9) 0.034(2) Uani 1 1 d .
C4 C 0.8516(4) 0.6720(5) 0.9162(9) 0.038(3) Uani 1 1 d .
C5 C 0.8842(4) 0.7058(5) 1.0089(10) 0.038(3) Uani 1 1 d .
C6 C 0.9130(4) 0.7332(5) 1.0881(10) 0.038(3) Uani 1 1 d .
C7 C 0.9467(4) 0.7682(5) 1.1846(10) 0.038(3) Uani 1 1 d .
C8 C 0.9339(4) 0.8275(5) 1.2372(9) 0.033(2) Uani 1 1 d .
H8 H 0.9010 0.8555 1.2157 0.040 Uiso 1 1 calc R
C9 C 0.9890(6) 0.8889(6) 1.4126(10) 0.054(3) Uani 1 1 d .
H9A H 1.0154 0.8709 1.4817 0.064 Uiso 1 1 calc R
H9B H 0.9528 0.9008 1.4317 0.064 Uiso 1 1 calc R
C10 C 1.0142(4) 0.9518(5) 1.3738(9) 0.036(3) Uani 1 1 d .
C11 C 1.0706(5) 0.9530(5) 1.3667(11) 0.055(3) Uani 1 1 d .
H11 H 1.0938 0.9135 1.3852 0.066 Uiso 1 1 calc R
C12 C 1.0927(6) 1.0121(6) 1.3326(13) 0.069(4) Uani 1 1 d .
H12 H 1.1315 1.0131 1.3294 0.083 Uiso 1 1 calc R
C13 C 1.0600(6) 1.0695(6) 1.3034(11) 0.063(4) Uani 1 1 d .
H13 H 1.0754 1.1086 1.2757 0.075 Uiso 1 1 calc R
C14 C 1.0053(6) 1.0703(6) 1.3138(10) 0.051(3) Uani 1 1 d .
H14 H 0.9831 1.1108 1.2987 0.061 Uiso 1 1 calc R
C15 C 0.9828(5) 1.0117(5) 1.3465(9) 0.046(3) Uani 1 1 d .
H15 H 0.9442 1.0119 1.3508 0.056 Uiso 1 1 calc R
C16 C 0.6547(4) 0.4764(5) 0.4049(8) 0.035(2) Uani 1 1 d .
C17 C 0.6267(4) 0.4197(5) 0.4290(9) 0.035(3) Uani 1 1 d .
C18 C 0.6003(4) 0.3738(5) 0.3473(9) 0.037(3) Uani 1 1 d .
C19 C 0.6014(4) 0.3849(5) 0.2352(9) 0.035(3) Uani 1 1 d .
C20 C 0.6283(4) 0.4421(5) 0.2099(9) 0.038(3) Uani 1 1 d .
C21 C 0.6538(4) 0.4859(5) 0.2968(9) 0.037(3) Uani 1 1 d .
C22 C 0.7755(4) 0.4111(5) 0.4019(10) 0.038(3) Uani 1 1 d .
C23 C 0.7419(4) 0.3508(5) 0.3978(9) 0.034(2) Uani 1 1 d .
H23 H 0.7284 0.3388 0.4620 0.041 Uiso 1 1 calc R
C24 C 0.7286(4) 0.3095(5) 0.3035(10) 0.041(3) Uani 1 1 d .
H24 H 0.7077 0.2685 0.3048 0.050 Uiso 1 1 calc R
C25 C 0.7455(5) 0.3275(6) 0.2070(11) 0.052(3) Uani 1 1 d .
C26 C 0.7775(5) 0.3860(7) 0.2077(11) 0.060(4) Uani 1 1 d .
H26 H 0.7898 0.3987 0.1423 0.072 Uiso 1 1 calc R
C27 C 0.7920(5) 0.4269(6) 0.3059(11) 0.052(3) Uani 1 1 d .
H27 H 0.8141 0.4669 0.3049 0.063 Uiso 1 1 calc R
C28 C 0.7281(5) 0.2837(7) 0.1000(12) 0.072(4) Uani 1 1 d .
H28A H 0.7236 0.3124 0.0346 0.107 Uiso 1 1 d R
H28B H 0.6928 0.2610 0.0985 0.107 Uiso 1 1 d R
H28C H 0.7571 0.2502 0.0998 0.107 Uiso 1 1 d R
C29 C 0.8092(4) 0.4082(5) 0.6431(9) 0.035(3) Uani 1 1 d .
C30 C 0.7930(5) 0.4161(6) 0.7426(10) 0.046(3) Uani 1 1 d .
H30 H 0.7686 0.4529 0.7501 0.055 Uiso 1 1 calc R
C31 C 0.8113(5) 0.3719(6) 0.8317(10) 0.051(3) Uani 1 1 d .
H31 H 0.7986 0.3778 0.8988 0.061 Uiso 1 1 calc R
C32 C 0.8481(5) 0.3189(6) 0.8247(10) 0.049(3) Uani 1 1 d .
C33 C 0.8645(5) 0.3109(5) 0.7236(10) 0.043(3) Uani 1 1 d .
H33 H 0.8892 0.2743 0.7164 0.052 Uiso 1 1 calc R
C34 C 0.8461(4) 0.3547(5) 0.6344(10) 0.042(3) Uani 1 1 d .
H34 H 0.8584 0.3486 0.5668 0.050 Uiso 1 1 calc R
C35 C 0.8685(5) 0.2697(6) 0.9232(11) 0.056(4) Uani 1 1 d .
H35A H 0.8544 0.2247 0.9012 0.084 Uiso 1 1 d R
H35B H 0.8547 0.2846 0.9866 0.084 Uiso 1 1 d R
H35C H 0.9094 0.2690 0.9438 0.084 Uiso 1 1 d R
C36 C 0.8465(4) 0.5191(4) 0.5133(8) 0.030(2) Uani 1 1 d .
C37 C 0.8378(4) 0.5782(5) 0.4492(10) 0.043(3) Uani 1 1 d .
H37 H 0.8002 0.5925 0.4139 0.051 Uiso 1 1 calc R
C38 C 0.8841(5) 0.6167(5) 0.4364(10) 0.041(3) Uani 1 1 d .
H38 H 0.8779 0.6562 0.3898 0.049 Uiso 1 1 calc R
C39 C 0.9393(4) 0.5981(5) 0.4906(10) 0.040(3) Uani 1 1 d .
C40 C 0.9467(4) 0.5396(6) 0.5572(9) 0.040(3) Uani 1 1 d .
H40 H 0.9841 0.5266 0.5963 0.049 Uiso 1 1 calc R
C41 C 0.9012(4) 0.4997(5) 0.5679(8) 0.029(2) Uani 1 1 d .
H41 H 0.9074 0.4593 0.6125 0.035 Uiso 1 1 calc R
C42 C 0.9893(5) 0.6415(6) 0.4792(11) 0.053(3) Uani 1 1 d .
H42A H 1.0063 0.6219 0.4233 0.079 Uiso 1 1 d R
H42B H 1.0169 0.6432 0.5505 0.079 Uiso 1 1 d R
H42C H 0.9764 0.6869 0.4567 0.079 Uiso 1 1 d R
C43 C 0.5750(4) 0.6159(5) 0.4378(10) 0.036(3) Uani 1 1 d .
C44 C 0.5606(5) 0.6711(5) 0.3708(10) 0.048(3) Uani 1 1 d .
H44 H 0.5846 0.7102 0.3835 0.057 Uiso 1 1 calc R
C45 C 0.5118(5) 0.6725(6) 0.2841(11) 0.058(3) Uani 1 1 d .
H45 H 0.5035 0.7122 0.2380 0.069 Uiso 1 1 calc R
C46 C 0.4750(5) 0.6177(5) 0.2629(11) 0.054(3) Uani 1 1 d .
C47 C 0.4897(5) 0.5604(5) 0.3328(9) 0.040(3) Uani 1 1 d .
H47 H 0.4652 0.5218 0.3206 0.048 Uiso 1 1 calc R
C48 C 0.5381(4) 0.5584(5) 0.4180(9) 0.034(2) Uani 1 1 d .
H48 H 0.5471 0.5187 0.4638 0.040 Uiso 1 1 calc R
C49 C 0.4203(6) 0.6190(7) 0.1713(12) 0.077(5) Uani 1 1 d .
H49A H 0.3885 0.6129 0.2045 0.115 Uiso 1 1 d R
H49B H 0.4207 0.5828 0.1184 0.115 Uiso 1 1 d R
H49C H 0.4168 0.6622 0.1327 0.115 Uiso 1 1 d R
C50 C 0.6693(4) 0.6960(5) 0.5598(8) 0.032(2) Uani 1 1 d .
C51 C 0.6706(4) 0.7401(5) 0.6496(10) 0.044(3) Uani 1 1 d .
H51 H 0.6527 0.7277 0.7080 0.052 Uiso 1 1 calc R
C52 C 0.6983(5) 0.8029(5) 0.6531(10) 0.046(3) Uani 1 1 d .
H52 H 0.6990 0.8330 0.7145 0.056 Uiso 1 1 calc R
C53 C 0.7247(4) 0.8224(5) 0.5706(10) 0.042(3) Uani 1 1 d .
C54 C 0.7236(4) 0.7790(5) 0.4809(10) 0.042(3) Uani 1 1 d .
H54 H 0.7406 0.7927 0.4220 0.051 Uiso 1 1 calc R
C55 C 0.6974(4) 0.7148(5) 0.4762(10) 0.044(3) Uani 1 1 d .
H55 H 0.6986 0.6840 0.4166 0.052 Uiso 1 1 calc R
C56 C 0.7572(5) 0.8910(5) 0.5806(10) 0.049(3) Uani 1 1 d .
H56A H 0.7932 0.8864 0.6344 0.074 Uiso 1 1 d R
H56B H 0.7352 0.9260 0.6053 0.074 Uiso 1 1 d R
H56C H 0.7634 0.9032 0.5084 0.074 Uiso 1 1 d R
C57 C 0.6131(4) 0.6022(5) 0.6793(9) 0.036(2) Uani 1 1 d .
C58 C 0.6443(4) 0.5638(5) 0.7713(9) 0.035(3) Uani 1 1 d .
H58 H 0.6770 0.5390 0.7649 0.042 Uiso 1 1 calc R
C59 C 0.6269(4) 0.5625(5) 0.8711(9) 0.041(3) Uani 1 1 d .
H59 H 0.6476 0.5359 0.9325 0.050 Uiso 1 1 calc R
C60 C 0.5791(4) 0.5998(6) 0.8836(9) 0.040(3) Uani 1 1 d .
C61 C 0.5498(4) 0.6360(5) 0.7923(10) 0.043(3) Uani 1 1 d .
H61 H 0.5172 0.6612 0.7991 0.051 Uiso 1 1 calc R
C62 C 0.5650(4) 0.6377(5) 0.6919(9) 0.035(2) Uani 1 1 d .
H62 H 0.5429 0.6631 0.6304 0.043 Uiso 1 1 calc R
C63 C 0.5623(5) 0.5998(7) 0.9954(10) 0.057(3) Uani 1 1 d .
H63A H 0.5517 0.6452 1.0120 0.085 Uiso 1 1 d R
H63B H 0.5940 0.5847 1.0542 0.085 Uiso 1 1 d R
H63C H 0.5307 0.5694 0.9909 0.085 Uiso 1 1 d R
N1 N 0.9988(4) 0.7446(5) 1.2433(9) 0.053(3) Uani 1 1 d .
N2 N 1.0178(4) 0.7865(5) 1.3266(9) 0.055(3) Uani 1 1 d .
N3 N 0.9785(4) 0.8356(4) 1.3243(8) 0.042(2) Uani 1 1 d .
F1 F 0.6260(3) 0.4039(3) 0.5375(6) 0.0498(16) Uani 1 1 d .
F2 F 0.5750(3) 0.3172(3) 0.3747(6) 0.0570(19) Uani 1 1 d .
F3 F 0.5778(3) 0.3395(3) 0.1543(6) 0.0588(19) Uani 1 1 d .
F4 F 0.6311(3) 0.4524(3) 0.1012(6) 0.0586(18) Uani 1 1 d .
F5 F 0.6829(3) 0.5402(3) 0.2645(5) 0.0471(15) Uani 1 1 d .

loop_
_atom_site_aniso_label
_atom_site_aniso_U_11
_atom_site_aniso_U_22
_atom_site_aniso_U_33
_atom_site_aniso_U_23
_atom_site_aniso_U_13
_atom_site_aniso_U_12
Pt1 0.02667(19) 0.0272(2) 0.0365(2) -0.0024(2) 0.00514(16) -0.0005(2)
P1 0.0234(12) 0.0319(14) 0.0383(17) -0.0010(11) 0.0077(12) 0.0010(10)
P2 0.0273(11) 0.0276(12) 0.0330(14) -0.0003(12) 0.0075(10) 0.0015(12)
C1 0.041(6) 0.037(6) 0.018(6) -0.010(4) 0.001(5) 0.006(5)
C2 0.031(6) 0.045(7) 0.028(7) -0.001(5) 0.013(5) 0.004(5)
C3 0.025(5) 0.039(6) 0.032(7) 0.002(5) -0.004(5) 0.002(4)
C4 0.022(5) 0.050(7) 0.034(7) -0.006(5) -0.006(5) 0.001(5)
C5 0.037(6) 0.027(6) 0.049(8) -0.003(5) 0.011(6) 0.005(5)
C6 0.024(5) 0.035(6) 0.054(8) 0.001(5) 0.005(5) -0.001(4)
C7 0.030(6) 0.026(6) 0.054(8) 0.004(5) 0.008(5) -0.007(4)
C8 0.025(5) 0.040(6) 0.034(7) -0.003(5) 0.005(5) 0.001(4)
C9 0.068(8) 0.043(7) 0.047(8) -0.005(6) 0.010(7) -0.015(6)
C10 0.050(6) 0.029(6) 0.030(6) -0.012(4) 0.013(5) -0.019(5)
C11 0.041(6) 0.033(7) 0.094(10) -0.015(6) 0.020(7) -0.004(5)
C12 0.064(8) 0.048(9) 0.107(13) -0.021(7) 0.045(9) -0.026(6)
C13 0.094(11) 0.044(8) 0.061(10) -0.008(6) 0.039(9) -0.015(7)
C14 0.075(9) 0.039(7) 0.036(8) -0.007(5) 0.007(7) -0.006(6)
C15 0.051(7) 0.047(8) 0.040(7) -0.004(5) 0.010(6) -0.001(5)
C16 0.035(5) 0.043(7) 0.024(6) -0.007(5) 0.002(4) 0.009(5)
C17 0.043(6) 0.028(6) 0.030(7) 0.011(4) 0.003(5) 0.007(5)
C18 0.036(6) 0.028(6) 0.044(8) -0.011(5) 0.004(5) -0.013(4)
C19 0.022(5) 0.044(7) 0.036(7) -0.013(5) 0.000(5) -0.005(4)
C20 0.034(6) 0.058(7) 0.019(6) -0.007(5) 0.003(5) 0.005(5)
C21 0.029(5) 0.039(7) 0.039(7) -0.009(5) 0.003(5) -0.003(4)
C22 0.020(5) 0.034(6) 0.057(8) -0.007(5) 0.005(5) -0.003(4)
C23 0.034(6) 0.025(5) 0.038(7) 0.001(4) -0.003(5) 0.006(4)
C24 0.039(6) 0.030(6) 0.051(8) -0.011(5) 0.002(6) 0.003(5)
C25 0.048(7) 0.049(8) 0.056(9) -0.028(6) 0.007(6) -0.005(6)
C26 0.063(8) 0.068(9) 0.054(9) -0.012(7) 0.023(7) -0.006(7)
C27 0.051(7) 0.034(7) 0.079(10) -0.012(6) 0.029(7) -0.013(5)
C28 0.046(8) 0.081(10) 0.078(11) -0.041(8) -0.004(7) -0.001(7)
C29 0.036(6) 0.032(6) 0.032(7) 0.003(5) 0.000(5) -0.007(5)
C30 0.053(7) 0.037(7) 0.050(8) 0.009(5) 0.017(6) 0.004(5)
C31 0.053(8) 0.058(8) 0.040(8) 0.006(6) 0.010(6) 0.002(6)
C32 0.048(7) 0.038(7) 0.046(8) 0.008(5) -0.019(6) -0.001(5)
C33 0.045(7) 0.032(6) 0.044(8) 0.001(5) -0.005(6) 0.000(5)
C34 0.030(6) 0.049(7) 0.042(8) 0.006(5) -0.001(5) 0.008(5)
C35 0.044(7) 0.048(7) 0.064(9) 0.018(6) -0.010(6) 0.000(5)
C36 0.035(5) 0.025(6) 0.030(6) -0.011(4) 0.008(4) -0.001(4)
C37 0.033(6) 0.041(7) 0.051(8) -0.003(5) 0.003(5) 0.007(5)
C38 0.059(7) 0.017(5) 0.054(8) -0.003(5) 0.028(6) -0.006(5)
C39 0.035(6) 0.030(6) 0.056(8) -0.016(5) 0.012(6) -0.010(4)
C40 0.031(5) 0.041(7) 0.048(7) -0.006(6) 0.008(5) -0.005(5)
C41 0.037(6) 0.030(5) 0.022(6) 0.002(4) 0.012(5) 0.004(4)
C42 0.048(7) 0.049(7) 0.071(9) -0.015(6) 0.031(7) -0.017(6)
C43 0.033(6) 0.025(6) 0.051(8) -0.005(5) 0.012(5) 0.004(4)
C44 0.053(7) 0.029(6) 0.050(8) 0.007(5) -0.009(6) -0.019(5)
C45 0.069(9) 0.036(7) 0.056(9) 0.019(6) -0.007(7) -0.005(6)
C46 0.065(8) 0.027(6) 0.060(9) 0.001(5) -0.004(7) -0.001(5)
C47 0.044(7) 0.031(6) 0.039(7) -0.003(5) 0.000(6) -0.011(4)
C48 0.031(6) 0.032(6) 0.034(7) 0.007(4) 0.000(5) 0.003(4)
C49 0.060(9) 0.063(9) 0.080(11) 0.005(7) -0.039(8) -0.016(7)
C50 0.027(5) 0.037(6) 0.025(6) -0.004(4) -0.006(4) -0.003(4)
C51 0.044(6) 0.037(6) 0.054(8) -0.004(5) 0.020(6) -0.013(5)
C52 0.058(7) 0.027(6) 0.056(8) -0.023(5) 0.018(6) -0.012(5)
C53 0.039(6) 0.025(6) 0.068(9) -0.005(5) 0.024(6) -0.010(4)
C54 0.040(6) 0.050(7) 0.039(7) -0.002(5) 0.012(5) -0.014(5)
C55 0.036(6) 0.038(6) 0.060(8) -0.006(5) 0.015(6) -0.005(5)
C56 0.043(7) 0.034(6) 0.069(9) -0.008(6) 0.009(6) -0.016(5)
C57 0.031(6) 0.031(6) 0.045(7) -0.003(5) 0.010(5) -0.007(4)
C58 0.021(5) 0.037(6) 0.044(7) 0.010(5) 0.002(5) -0.001(4)
C59 0.041(6) 0.050(7) 0.031(7) 0.016(5) 0.003(5) 0.004(5)
C60 0.034(6) 0.056(7) 0.032(7) 0.004(5) 0.013(5) -0.009(5)
C61 0.035(6) 0.048(7) 0.049(8) 0.004(5) 0.016(6) 0.004(5)
C62 0.028(5) 0.038(6) 0.038(7) 0.005(5) 0.005(5) -0.004(4)
C63 0.051(7) 0.069(9) 0.056(9) 0.004(7) 0.024(7) 0.003(6)
N1 0.041(6) 0.040(6) 0.065(7) -0.010(5) -0.012(5) 0.001(4)
N2 0.065(7) 0.034(6) 0.058(7) 0.005(5) -0.004(6) -0.015(5)
N3 0.047(6) 0.026(5) 0.054(7) 0.001(4) 0.016(5) -0.008(4)
F1 0.055(4) 0.040(4) 0.054(5) 0.001(3) 0.013(3) -0.013(3)
F2 0.048(4) 0.049(4) 0.073(5) -0.008(3) 0.014(4) -0.017(3)
F3 0.045(4) 0.068(5) 0.063(5) -0.028(4) 0.012(4) -0.013(3)
F4 0.064(4) 0.064(5) 0.044(4) -0.001(3) 0.006(3) -0.009(3)
F5 0.063(4) 0.037(3) 0.040(4) -0.001(3) 0.011(3) -0.012(3)

loop_
_atom_type_symbol
_atom_type_description
_atom_type_scat_dispersion_real
_atom_type_scat_dispersion_imag
_atom_type_scat_source
C C 0.0181 0.0091 'International Tables Vol C Tables 4.2.6.8 and 6.1.1.4'
H H 0.0000 0.0000 'International Tables Vol C Tables 4.2.6.8 and 6.1.1.4'
N N 0.0311 0.0180 'International Tables Vol C Tables 4.2.6.8 and 6.1.1.4'
F F 0.0727 0.0534 'International Tables Vol C Tables 4.2.6.8 and 6.1.1.4'
P P 0.2955 0.4335 'International Tables Vol C Tables 4.2.6.8 and 6.1.1.4'
Pt Pt -4.5932 6.9264 'International Tables Vol C Tables 4.2.6.8 and 6.1.1.4'

loop_
_geom_angle_atom_site_label_1
_geom_angle_atom_site_label_2
_geom_angle_atom_site_label_3
_geom_angle
C1 Pt1 C16 177.2(4)
C1 Pt1 P2 87.2(3)
C16 Pt1 P2 91.0(3)
C1 Pt1 P1 87.0(3)
C16 Pt1 P1 95.0(3)
P2 Pt1 P1 172.56(9)
C50 P1 C57 105.2(5)
C50 P1 C43 104.5(4)
C57 P1 C43 104.9(5)
C50 P1 Pt1 108.4(3)
C57 P1 Pt1 114.8(3)
C43 P1 Pt1 117.8(3)
C22 P2 C36 103.5(4)
C22 P2 C29 103.8(5)
C36 P2 C29 107.7(5)
C22 P2 Pt1 116.0(3)
C36 P2 Pt1 111.6(3)
C29 P2 Pt1 113.4(4)
C2 C1 Pt1 176.0(10)
C1 C2 C3 179.3(13)
C4 C3 C2 179.1(12)
C3 C4 C5 178.9(12)
C6 C5 C4 178.3(11)
C5 C6 C7 178.1(11)
N1 C7 C8 108.5(9)
N1 C7 C6 122.4(9)
C8 C7 C6 129.0(9)
N3 C8 C7 103.9(9)
N3 C8 H8 128.1
C7 C8 H8 128.1
N3 C9 C10 111.1(10)
N3 C9 H9A 109.4
C10 C9 H9A 109.4
N3 C9 H9B 109.4
C10 C9 H9B 109.4
H9A C9 H9B 108.0
C11 C10 C15 117.3(9)
C11 C10 C9 121.0(10)
C15 C10 C9 121.7(10)
C12 C11 C10 119.5(11)
C12 C11 H11 120.3
C10 C11 H11 120.3
C13 C12 C11 121.5(12)
C13 C12 H12 119.3
C11 C12 H12 119.3
C14 C13 C12 120.0(12)
C14 C13 H13 120.0
C12 C13 H13 120.0
C13 C14 C15 118.8(12)
C13 C14 H14 120.6
C15 C14 H14 120.6
C14 C15 C10 122.8(11)
C14 C15 H15 118.6
C10 C15 H15 118.6
C21 C16 C17 116.0(9)
C21 C16 Pt1 122.5(8)
C17 C16 Pt1 120.5(8)
F1 C17 C16 121.0(9)
F1 C17 C18 116.2(9)
C16 C17 C18 122.6(10)
F2 C18 C17 121.0(10)
F2 C18 C19 119.4(9)
C17 C18 C19 119.5(9)
F3 C19 C20 120.9(10)
F3 C19 C18 120.8(9)
C20 C19 C18 118.3(9)
F4 C20 C19 118.8(9)
F4 C20 C21 122.4(10)
C19 C20 C21 118.8(10)
C16 C21 F5 120.3(9)
C16 C21 C20 124.7(10)
F5 C21 C20 114.9(9)
C27 C22 C23 116.1(10)
C27 C22 P2 124.2(8)
C23 C22 P2 119.2(9)
C24 C23 C22 122.0(11)
C24 C23 H23 119.0
C22 C23 H23 119.0
C23 C24 C25 120.2(10)
C23 C24 H24 119.9
C25 C24 H24 119.9
C26 C25 C24 119.2(11)
C26 C25 C28 120.4(12)
C24 C25 C28 120.4(11)
C25 C26 C27 119.8(12)
C25 C26 H26 120.1
C27 C26 H26 120.1
C22 C27 C26 122.6(11)
C22 C27 H27 118.7
C26 C27 H27 118.7
C25 C28 H28A 109.5
C25 C28 H28B 109.5
H28A C28 H28B 109.5
C25 C28 H28C 109.5
H28A C28 H28C 109.5
H28B C28 H28C 109.5
C30 C29 C34 118.5(10)
C30 C29 P2 122.4(8)
C34 C29 P2 119.1(9)
C29 C30 C31 121.4(11)
C29 C30 H30 119.3
C31 C30 H30 119.3
C30 C31 C32 120.8(12)
C30 C31 H31 119.6
C32 C31 H31 119.6
C31 C32 C33 117.8(11)
C31 C32 C35 121.0(12)
C33 C32 C35 121.2(11)
C34 C33 C32 121.6(11)
C34 C33 H33 119.2
C32 C33 H33 119.2
C33 C34 C29 119.9(11)
C33 C34 H34 120.0
C29 C34 H34 120.0
C32 C35 H35A 109.5
C32 C35 H35B 109.5
H35A C35 H35B 109.5
C32 C35 H35C 109.5
H35A C35 H35C 109.5
H35B C35 H35C 109.5
C41 C36 C37 119.9(9)
C41 C36 P2 120.5(7)
C37 C36 P2 119.6(8)
C36 C37 C38 119.9(10)
C36 C37 H37 120.1
C38 C37 H37 120.1
C39 C38 C37 121.0(10)
C39 C38 H38 119.5
C37 C38 H38 119.5
C38 C39 C40 117.9(9)
C38 C39 C42 120.6(10)
C40 C39 C42 121.5(10)
C41 C40 C39 121.8(10)
C41 C40 H40 119.1
C39 C40 H40 119.1
C40 C41 C36 119.5(9)
C40 C41 H41 120.3
C36 C41 H41 120.3
C39 C42 H42A 109.5
C39 C42 H42B 109.5
H42A C42 H42B 109.5
C39 C42 H42C 109.5
H42A C42 H42C 109.5
H42B C42 H42C 109.5
C44 C43 C48 118.2(10)
C44 C43 P1 123.7(8)
C48 C43 P1 118.1(8)
C43 C44 C45 121.8(10)
C43 C44 H44 119.1
C45 C44 H44 119.1
C46 C45 C44 121.4(10)
C46 C45 H45 119.3
C44 C45 H45 119.3
C45 C46 C47 116.8(11)
C45 C46 C49 122.4(11)
C47 C46 C49 120.8(10)
C48 C47 C46 122.1(10)
C48 C47 H47 119.0
C46 C47 H47 119.0
C47 C48 C43 119.6(9)
C47 C48 H48 120.2
C43 C48 H48 120.2
C46 C49 H49A 109.5
C46 C49 H49B 109.5
H49A C49 H49B 109.5
C46 C49 H49C 109.5
H49A C49 H49C 109.5
H49B C49 H49C 109.5
C51 C50 C55 119.2(9)
C51 C50 P1 122.8(8)
C55 C50 P1 117.7(7)
C50 C51 C52 119.3(10)
C50 C51 H51 120.4
C52 C51 H51 120.4
C53 C52 C51 121.9(10)
C53 C52 H52 119.0
C51 C52 H52 119.0
C52 C53 C54 119.2(9)
C52 C53 C56 120.2(10)
C54 C53 C56 120.6(10)
C53 C54 C55 120.4(10)
C53 C54 H54 119.8
C55 C54 H54 119.8
C54 C55 C50 119.9(10)
C54 C55 H55 120.1
C50 C55 H55 120.1
C53 C56 H56A 109.5
C53 C56 H56B 109.5
H56A C56 H56B 109.5
C53 C56 H56C 109.5
H56A C56 H56C 109.5
H56B C56 H56C 109.5
C62 C57 C58 118.5(10)
C62 C57 P1 121.0(8)
C58 C57 P1 120.3(8)
C59 C58 C57 119.6(10)
C59 C58 H58 120.2
C57 C58 H58 120.2
C58 C59 C60 121.4(10)
C58 C59 H59 119.3
C60 C59 H59 119.3
C61 C60 C59 117.4(10)
C61 C60 C63 122.3(10)
C59 C60 C63 120.3(10)
C62 C61 C60 123.0(10)
C62 C61 H61 118.5
C60 C61 H61 118.5
C61 C62 C57 120.2(10)
C61 C62 H62 119.9
C57 C62 H62 119.9
C60 C63 H63A 109.5
C60 C63 H63B 109.5
H63A C63 H63B 109.5
C60 C63 H63C 109.5
H63A C63 H63C 109.5
H63B C63 H63C 109.5
N2 N1 C7 107.6(9)
N1 N2 N3 108.5(9)
C8 N3 N2 111.4(9)
C8 N3 C9 129.2(10)
N2 N3 C9 119.4(10)

loop_
_geom_bond_atom_site_label_1
_geom_bond_atom_site_label_2
_geom_bond_distance
Pt1 C1 2.035(10)
Pt1 C16 2.103(10)
Pt1 P2 2.314(2)
Pt1 P1 2.320(2)
P1 C50 1.813(10)
P1 C57 1.815(11)
P1 C43 1.817(11)
P2 C22 1.801(11)
P2 C36 1.828(9)
P2 C29 1.831(10)
C1 C2 1.158(13)
C2 C3 1.386(14)
C3 C4 1.190(14)
C4 C5 1.382(15)
C5 C6 1.174(14)
C6 C7 1.434(15)
C7 N1 1.372(13)
C7 C8 1.396(14)
C8 N3 1.328(13)
C8 H8 0.9500
C9 N3 1.477(14)
C9 C10 1.500(14)
C9 H9A 0.9900
C9 H9B 0.9900
C10 C11 1.391(14)
C10 C15 1.393(14)
C11 C12 1.380(16)
C11 H11 0.9500
C12 C13 1.370(18)
C12 H12 0.9500
C13 C14 1.361(18)
C13 H13 0.9500
C14 C15 1.370(15)
C14 H14 0.9500
C15 H15 0.9500
C16 C21 1.327(14)
C16 C17 1.369(14)
C17 F1 1.364(12)
C17 C18 1.378(14)
C18 F2 1.344(11)
C18 C19 1.391(15)
C19 F3 1.348(11)
C19 C20 1.368(14)
C20 F4 1.360(12)
C20 C21 1.386(14)
C21 F5 1.384(11)
C22 C27 1.362(16)
C22 C23 1.426(14)
C23 C24 1.380(14)
C23 H23 0.9500
C24 C25 1.383(16)
C24 H24 0.9500
C25 C26 1.382(17)
C25 C28 1.533(15)
C26 C27 1.412(17)
C26 H26 0.9500
C27 H27 0.9500
C28 H28A 0.9600
C28 H28B 0.9600
C28 H28C 0.9600
C29 C30 1.373(15)
C29 C34 1.397(15)
C30 C31 1.377(15)
C30 H30 0.9500
C31 C32 1.382(16)
C31 H31 0.9500
C32 C33 1.395(16)
C32 C35 1.525(15)
C33 C34 1.371(15)
C33 H33 0.9500
C34 H34 0.9500
C35 H35A 0.9600
C35 H35B 0.9600
C35 H35C 0.9600
C36 C41 1.383(13)
C36 C37 1.384(14)
C37 C38 1.391(14)
C37 H37 0.9500
C38 C39 1.387(15)
C38 H38 0.9500
C39 C40 1.390(15)
C39 C42 1.512(14)
C40 C41 1.383(13)
C40 H40 0.9500
C41 H41 0.9500
C42 H42A 0.9600
C42 H42B 0.9600
C42 H42C 0.9600
C43 C44 1.348(14)
C43 C48 1.420(13)
C44 C45 1.381(15)
C44 H44 0.9500
C45 C46 1.379(16)
C45 H45 0.9500
C46 C47 1.400(15)
C46 C49 1.513(16)
C47 C48 1.366(14)
C47 H47 0.9500
C48 H48 0.9500
C49 H49A 0.9600
C49 H49B 0.9600
C49 H49C 0.9600
C50 C51 1.389(14)
C50 C55 1.406(14)
C51 C52 1.395(14)
C51 H51 0.9500
C52 C53 1.371(15)
C52 H52 0.9500
C53 C54 1.381(15)
C53 C56 1.545(13)
C54 C55 1.402(14)
C54 H54 0.9500
C55 H55 0.9500
C56 H56A 0.9600
C56 H56B 0.9600
C56 H56C 0.9600
C57 C62 1.396(14)
C57 C58 1.408(14)
C58 C59 1.382(15)
C58 H58 0.9500
C59 C60 1.407(15)
C59 H59 0.9500
C60 C61 1.365(15)
C60 C63 1.515(15)
C61 C62 1.364(14)
C61 H61 0.9500
C62 H62 0.9500
C63 H63A 0.9600
C63 H63B 0.9600
C63 H63C 0.9600
N1 N2 1.300(13)
N2 N3 1.349(13)

loop_
_geom_torsion_atom_site_label_1
_geom_torsion_atom_site_label_2
_geom_torsion_atom_site_label_3
_geom_torsion_atom_site_label_4
_geom_torsion
C1 Pt1 P1 C50 47.7(5)
C16 Pt1 P1 C50 -134.3(5)
P2 Pt1 P1 C50 9.0(9)
C1 Pt1 P1 C57 -69.6(5)
C16 Pt1 P1 C57 108.4(5)
P2 Pt1 P1 C57 -108.3(8)
C1 Pt1 P1 C43 166.1(5)
C16 Pt1 P1 C43 -16.0(5)
P2 Pt1 P1 C43 127.4(8)
C1 Pt1 P2 C22 -170.5(5)
C16 Pt1 P2 C22 11.7(5)
P1 Pt1 P2 C22 -131.8(8)
C1 Pt1 P2 C36 -52.2(5)
C16 Pt1 P2 C36 129.9(5)
P1 Pt1 P2 C36 -13.5(9)
C1 Pt1 P2 C29 69.5(5)
C16 Pt1 P2 C29 -108.3(5)
P1 Pt1 P2 C29 108.3(8)
C16 Pt1 C1 C2 -73(17)
P2 Pt1 C1 C2 -124(14)
P1 Pt1 C1 C2 61(14)
Pt1 C1 C2 C3 -115(92)
C1 C2 C3 C4 166(100)
C2 C3 C4 C5 -135(81)
C3 C4 C5 C6 -171(100)
C4 C5 C6 C7 -173(31)
C5 C6 C7 N1 178(100)
C5 C6 C7 C8 0(39)
N1 C7 C8 N3 -0.5(12)
C6 C7 C8 N3 177.5(11)
N3 C9 C10 C11 -74.0(14)
N3 C9 C10 C15 107.8(12)
C15 C10 C11 C12 -0.6(18)
C9 C10 C11 C12 -178.8(12)
C10 C11 C12 C13 -1(2)
C11 C12 C13 C14 4(2)
C12 C13 C14 C15 -4(2)
C13 C14 C15 C10 2.5(18)
C11 C10 C15 C14 0.0(17)
C9 C10 C15 C14 178.2(11)
C1 Pt1 C16 C21 -129(8)
P2 Pt1 C16 C21 -78.0(8)
P1 Pt1 C16 C21 97.6(8)
C1 Pt1 C16 C17 39(8)
P2 Pt1 C16 C17 90.1(8)
P1 Pt1 C16 C17 -94.3(8)
C21 C16 C17 F1 178.4(9)
Pt1 C16 C17 F1 9.6(13)
C21 C16 C17 C18 1.7(15)
Pt1 C16 C17 C18 -167.1(8)
F1 C17 C18 F2 0.5(15)
C16 C17 C18 F2 177.4(9)
F1 C17 C18 C19 -177.2(9)
C16 C17 C18 C19 -0.4(16)
F2 C18 C19 F3 -0.4(15)
C17 C18 C19 F3 177.4(9)
F2 C18 C19 C20 -178.7(9)
C17 C18 C19 C20 -0.9(15)
F3 C19 C20 F4 -0.3(15)
C18 C19 C20 F4 178.0(9)
F3 C19 C20 C21 -177.5(9)
C18 C19 C20 C21 0.8(15)
C17 C16 C21 F5 -177.3(8)
Pt1 C16 C21 F5 -8.7(13)
C17 C16 C21 C20 -1.9(15)
Pt1 C16 C21 C20 166.7(8)
F4 C20 C21 C16 -176.4(9)
C19 C20 C21 C16 0.6(16)
F4 C20 C21 F5 -0.8(14)
C19 C20 C21 F5 176.3(9)
C36 P2 C22 C27 -25.4(11)
C29 P2 C22 C27 -137.7(10)
Pt1 P2 C22 C27 97.2(9)
C36 P2 C22 C23 163.1(8)
C29 P2 C22 C23 50.7(9)
Pt1 P2 C22 C23 -74.4(8)
C27 C22 C23 C24 2.2(15)
P2 C22 C23 C24 174.4(8)
C22 C23 C24 C25 -3.0(16)
C23 C24 C25 C26 2.2(17)
C23 C24 C25 C28 -176.8(10)
C24 C25 C26 C27 -0.7(19)
C28 C25 C26 C27 178.3(11)
C23 C22 C27 C26 -0.6(17)
P2 C22 C27 C26 -172.4(10)
C25 C26 C27 C22 0(2)
C22 P2 C29 C30 -143.2(9)
C36 P2 C29 C30 107.5(9)
Pt1 P2 C29 C30 -16.5(10)
C22 P2 C29 C34 38.4(9)
C36 P2 C29 C34 -71.0(9)
Pt1 P2 C29 C34 165.1(7)
C34 C29 C30 C31 -1.4(17)
P2 C29 C30 C31 -179.8(9)
C29 C30 C31 C32 1.7(18)
C30 C31 C32 C33 -1.6(18)
C30 C31 C32 C35 180.0(11)
C31 C32 C33 C34 1.3(17)
C35 C32 C33 C34 179.6(10)
C32 C33 C34 C29 -1.0(17)
C30 C29 C34 C33 1.0(16)
P2 C29 C34 C33 179.5(8)
C22 P2 C36 C41 -92.5(8)
C29 P2 C36 C41 17.0(9)
Pt1 P2 C36 C41 142.1(7)
C22 P2 C36 C37 86.6(9)
C29 P2 C36 C37 -163.9(8)
Pt1 P2 C36 C37 -38.9(9)
C41 C36 C37 C38 2.4(16)
P2 C36 C37 C38 -176.6(8)
C36 C37 C38 C39 -2.5(17)
C37 C38 C39 C40 0.6(16)
C37 C38 C39 C42 -178.0(10)
C38 C39 C40 C41 1.4(16)
C42 C39 C40 C41 -180.0(10)
C39 C40 C41 C36 -1.5(16)
C37 C36 C41 C40 -0.5(15)
P2 C36 C41 C40 178.6(7)
C50 P1 C43 C44 6.1(11)
C57 P1 C43 C44 116.6(10)
Pt1 P1 C43 C44 -114.3(10)
C50 P1 C43 C48 -173.8(8)
C57 P1 C43 C48 -63.3(9)
Pt1 P1 C43 C48 65.8(9)
C48 C43 C44 C45 -0.6(18)
P1 C43 C44 C45 179.5(10)
C43 C44 C45 C46 1(2)
C44 C45 C46 C47 -1(2)
C44 C45 C46 C49 177.7(13)
C45 C46 C47 C48 -0.1(19)
C49 C46 C47 C48 -178.4(12)
C46 C47 C48 C43 0.4(17)
C44 C43 C48 C47 0.0(16)
P1 C43 C48 C47 179.9(8)
C57 P1 C50 C51 0.5(10)
C43 P1 C50 C51 110.8(9)
Pt1 P1 C50 C51 -122.8(8)
C57 P1 C50 C55 174.4(8)
C43 P1 C50 C55 -75.3(9)
Pt1 P1 C50 C55 51.1(9)
C55 C50 C51 C52 1.8(16)
P1 C50 C51 C52 175.5(9)
C50 C51 C52 C53 -0.2(18)
C51 C52 C53 C54 0.4(18)
C51 C52 C53 C56 -177.3(11)
C52 C53 C54 C55 -2.1(17)
C56 C53 C54 C55 175.6(10)
C53 C54 C55 C50 3.6(17)
C51 C50 C55 C54 -3.4(16)
P1 C50 C55 C54 -177.5(8)
C50 P1 C57 C62 71.9(9)
C43 P1 C57 C62 -38.1(9)
Pt1 P1 C57 C62 -169.0(7)
C50 P1 C57 C58 -102.7(8)
C43 P1 C57 C58 147.3(8)
Pt1 P1 C57 C58 16.4(9)
C62 C57 C58 C59 -0.4(15)
P1 C57 C58 C59 174.4(8)
C57 C58 C59 C60 -1.2(16)
C58 C59 C60 C61 1.6(16)
C58 C59 C60 C63 -177.5(10)
C59 C60 C61 C62 -0.5(17)
C63 C60 C61 C62 178.6(10)
C60 C61 C62 C57 -1.0(16)
C58 C57 C62 C61 1.4(15)
P1 C57 C62 C61 -173.3(8)
C8 C7 N1 N2 -0.5(13)
C6 C7 N1 N2 -178.7(10)
C7 N1 N2 N3 1.4(13)
C7 C8 N3 N2 1.4(11)
C7 C8 N3 C9 -178.7(10)
N1 N2 N3 C8 -1.8(13)
N1 N2 N3 C9 178.2(10)
C10 C9 N3 C8 -84.6(14)
C10 C9 N3 N2 95.3(12)
